data_4114206
loop_
_publ_author_name
'Hiromitsu Maeda'
'Yuichi Ishikawa'
'Tomoyuki Matsuda'
'Atsuhiro Osuka'
'Hiroyuki Furuta'

_publ_section_title
;
 Control of Cu(II) and Cu(III) States in N-Confused Porphyrin by
 Protonation/Deprotonation at the Peripheral Nitrogen
;
_journal_name_full 'Journal of the American Chemical Society'
_journal_page_first 11822
_journal_page_last 11823
_journal_paper_doi 10.1021/ja0356075
_journal_volume 125
_journal_year 2003
_chemical_formula_sum 'C44 H8 Cu F20 N4'
_chemical_formula_weight 1036.08
_chemical_name_systematic
; 
 ? 
;
_space_group_IT_number 148
_symmetry_cell_setting rhombohedral
_symmetry_space_group_name_Hall '-R 3'
_symmetry_space_group_name_H-M 'R -3 :H'
_atom_sites_solution_hydrogens geom
_atom_sites_solution_primary direct
_atom_sites_solution_secondary difmap
_audit_creation_method SHELXL-97
_cell_angle_alpha 90.00
_cell_angle_beta 90.00
_cell_angle_gamma 120.00
_cell_formula_units_Z 9
_cell_length_a 20.0878(10)
_cell_length_b 20.0878(10)
_cell_length_c 23.882(3)
_cell_measurement_reflns_used 2351
_cell_measurement_temperature 100(2)
_cell_measurement_theta_max 19.86
_cell_measurement_theta_min 2.49
_cell_volume 8345.8(12)
_computing_cell_refinement 'Bruker SMART'
_computing_data_collection 'Bruker SMART'
_computing_data_reduction 'Bruker SAINT'
_computing_molecular_graphics 'Bruker SHELXTL'
_computing_publication_material 'Bruker SHELXTL'
_computing_structure_refinement 'SHELXL-97 (Sheldrick, 1997)'
_computing_structure_solution 'SHELXS-97 (Sheldrick, 1990)'
_diffrn_ambient_temperature 100(2)
_diffrn_measured_fraction_theta_full 1.000
_diffrn_measured_fraction_theta_max 1.000
_diffrn_measurement_device_type 'CCD area detector'
_diffrn_measurement_method 'phi and omega scans'
_diffrn_radiation_monochromator graphite
_diffrn_radiation_source 'fine-focus sealed tube'
_diffrn_radiation_type MoK\a
_diffrn_radiation_wavelength 0.71073
_diffrn_reflns_av_R_equivalents 0.0528
_diffrn_reflns_av_sigmaI/netI 0.0541
_diffrn_reflns_limit_h_max 20
_diffrn_reflns_limit_h_min -14
_diffrn_reflns_limit_k_max 18
_diffrn_reflns_limit_k_min -20
_diffrn_reflns_limit_l_max 22
_diffrn_reflns_limit_l_min -23
_diffrn_reflns_number 10503
_diffrn_reflns_theta_full 20.81
_diffrn_reflns_theta_max 20.81
_diffrn_reflns_theta_min 1.45
_exptl_absorpt_coefficient_mu 0.733
_exptl_absorpt_correction_T_max 0.9437
_exptl_absorpt_correction_T_min 0.8210
_exptl_absorpt_correction_type empirical
_exptl_crystal_colour purple
_exptl_crystal_density_diffrn 1.855
_exptl_crystal_density_meas 0
_exptl_crystal_description plate
_exptl_crystal_F_000 4581
_exptl_crystal_size_max 0.28
_exptl_crystal_size_mid 0.21
_exptl_crystal_size_min 0.08
_refine_diff_density_max 0.734
_refine_diff_density_min -0.330
_refine_diff_density_rms 0.076
_refine_ls_extinction_method none
_refine_ls_goodness_of_fit_ref 1.038
_refine_ls_hydrogen_treatment mixed
_refine_ls_matrix_type full
_refine_ls_number_parameters 313
_refine_ls_number_reflns 1942
_refine_ls_number_restraints 0
_refine_ls_restrained_S_all 1.038
_refine_ls_R_factor_all 0.0947
_refine_ls_R_factor_gt 0.0681
_refine_ls_shift/su_max 0.006
_refine_ls_shift/su_mean 0.001
_refine_ls_structure_factor_coef Fsqd
_refine_ls_weighting_details 'calc w=1/[\s^2^(Fo^2^)+(0.0978P)^2^+88.6209P] where P=(Fo^2^+2Fc^2^)/3'
_refine_ls_weighting_scheme calc
_refine_ls_wR_factor_gt 0.1757
_refine_ls_wR_factor_ref 0.2006
_reflns_number_gt 1398
_reflns_number_total 1942
_reflns_threshold_expression >2sigma(I)
_cod_data_source_file ja0356075si20030729_035811.cif
_cod_data_source_block r-3
_cod_original_cell_volume 8345.7(11)
_cod_original_sg_symbol_H-M 'R -3'
_cod_database_code 4114206

loop_
_symmetry_equiv_pos_as_xyz
'x, y, z'
'-y, x-y, z'
'-x+y, -x, z'
'x+2/3, y+1/3, z+1/3'
'-y+2/3, x-y+1/3, z+1/3'
'-x+y+2/3, -x+1/3, z+1/3'
'x+1/3, y+2/3, z+2/3'
'-y+1/3, x-y+2/3, z+2/3'
'-x+y+1/3, -x+2/3, z+2/3'
'-x, -y, -z'
'y, -x+y, -z'
'x-y, x, -z'
'-x+2/3, -y+1/3, -z+1/3'
'y+2/3, -x+y+1/3, -z+1/3'
'x-y+2/3, x+1/3, -z+1/3'
'-x+1/3, -y+2/3, -z+2/3'
'y+1/3, -x+y+2/3, -z+2/3'
'x-y+1/3, x+2/3, -z+2/3'

loop_
_atom_site_label
_atom_site_type_symbol
_atom_site_fract_x
_atom_site_fract_y
_atom_site_fract_z
_atom_site_U_iso_or_equiv
_atom_site_adp_type
_atom_site_occupancy
_atom_site_symmetry_multiplicity
_atom_site_calc_flag
_atom_site_refinement_flags
C1 C 0.1395(5) 0.5825(5) -0.0736(4) 0.067(2) Uani 1 1 d .
C2 C 0.2133(5) 0.5929(5) -0.0814(4) 0.069(3) Uani 1 1 d .
H2 H 0.2491 0.6234 -0.1095 0.082 Uiso 1 1 calc R
C3 C 0.2237(5) 0.5526(5) -0.0428(5) 0.082(3) Uani 1 1 d .
H3 H 0.2690 0.5493 -0.0382 0.098 Uiso 1 1 calc R
C4 C 0.1560(5) 0.5139(5) -0.0084(4) 0.069(3) Uani 1 1 d .
C5 C 0.1461(5) 0.4649(5) 0.0353(4) 0.065(2) Uani 1 1 d .
C6 C 0.0789(5) 0.4309(5) 0.0664(4) 0.063(2) Uani 1 1 d .
C7 C 0.0686(6) 0.3836(5) 0.1132(4) 0.076(3) Uani 1 1 d .
H7 H 0.1042 0.3698 0.1273 0.092 Uiso 1 1 calc R
C8 C -0.0025(6) 0.3619(5) 0.1341(4) 0.073(3) Uani 1 1 d .
H8 H -0.0256 0.3305 0.1661 0.088 Uiso 1 1 calc R
C9 C -0.0359(5) 0.3953(5) 0.0988(4) 0.065(2) Uani 1 1 d .
C10 C -0.1086(5) 0.3837(5) 0.1075(4) 0.067(2) Uani 1 1 d .
C11 C 0.2091(5) 0.4504(5) 0.0493(4) 0.068(2) Uani 1 1 d .
C12 C 0.2068(5) 0.3824(6) 0.0331(4) 0.074(3) Uani 1 1 d .
C13 C 0.2637(6) 0.3677(6) 0.0450(4) 0.078(3) Uani 1 1 d .
C14 C 0.3270(5) 0.4221(6) 0.0739(4) 0.071(3) Uani 1 1 d .
C15 C 0.3317(5) 0.4887(6) 0.0912(4) 0.072(3) Uani 1 1 d .
C16 C 0.2737(5) 0.5020(5) 0.0783(4) 0.068(2) Uani 1 1 d .
C17 C -0.1569(5) 0.3328(6) 0.1526(5) 0.078(3) Uani 1 1 d .
C18 C -0.1952(7) 0.2547(7) 0.1466(6) 0.095(3) Uani 1 1 d .
C19 C -0.2400(8) 0.2059(9) 0.1867(10) 0.132(6) Uani 1 1 d .
C20 C -0.2451(10) 0.2339(15) 0.2357(10) 0.149(7) Uani 1 1 d .
C21 C -0.2108(11) 0.3132(15) 0.2431(7) 0.171(8) Uani 1 1 d .
C22 C -0.1675(8) 0.3596(8) 0.2029(6) 0.122(4) Uani 1 1 d .
Cu1 Cu 0.0000 0.5000 0.0000 0.0605(6) Uani 1 2 d S
F1 F 0.1445(3) 0.3291(3) 0.0048(3) 0.0973(18) Uani 1 1 d .
F2 F 0.2604(4) 0.3023(3) 0.0287(3) 0.1031(19) Uani 1 1 d .
F3 F 0.3853(3) 0.4083(3) 0.0857(2) 0.0902(17) Uani 1 1 d .
F4 F 0.3931(3) 0.5400(3) 0.1200(2) 0.0898(17) Uani 1 1 d .
F5 F 0.2790(3) 0.5682(3) 0.0955(2) 0.0856(17) Uani 1 1 d .
F6 F -0.1859(4) 0.2251(3) 0.0993(4) 0.132(3) Uani 1 1 d .
F7 F -0.2779(6) 0.1304(5) 0.1788(6) 0.229(6) Uani 1 1 d .
F8 F -0.2922(6) 0.1870(8) 0.2766(5) 0.236(6) Uani 1 1 d .
F10 F -0.1314(6) 0.4355(6) 0.2109(4) 0.195(5) Uani 1 1 d .
N1 N 0.1046(4) 0.5349(4) -0.0286(4) 0.076(2) Uani 1 1 d .
N2 N 0.0148(4) 0.4388(4) 0.0574(3) 0.0610(19) Uani 1 1 d .
F9 F -0.2214(8) 0.3405(9) 0.2902(5) 0.293(9) Uani 1 1 d .

loop_
_atom_site_aniso_label
_atom_site_aniso_U_11
_atom_site_aniso_U_22
_atom_site_aniso_U_33
_atom_site_aniso_U_23
_atom_site_aniso_U_13
_atom_site_aniso_U_12
C1 0.060(6) 0.043(5) 0.086(7) 0.004(5) -0.013(5) 0.016(5)
C2 0.048(6) 0.059(6) 0.085(7) 0.020(5) -0.001(5) 0.017(5)
C3 0.050(6) 0.062(6) 0.119(9) 0.017(6) -0.005(6) 0.017(5)
C4 0.057(6) 0.047(5) 0.092(7) -0.009(5) -0.016(5) 0.019(5)
C5 0.063(6) 0.050(5) 0.088(7) -0.003(5) -0.013(5) 0.033(5)
C6 0.058(6) 0.053(5) 0.079(7) -0.009(5) -0.015(5) 0.028(5)
C7 0.082(7) 0.065(6) 0.093(8) -0.010(6) -0.020(6) 0.045(6)
C8 0.074(7) 0.072(6) 0.078(7) 0.004(5) -0.002(5) 0.039(5)
C9 0.068(6) 0.052(5) 0.074(7) -0.009(5) -0.017(5) 0.029(5)
C10 0.060(6) 0.050(5) 0.082(7) 0.002(5) -0.002(5) 0.020(5)
C11 0.067(6) 0.059(6) 0.088(7) -0.005(5) -0.009(5) 0.038(5)
C12 0.067(6) 0.069(7) 0.092(7) -0.004(5) -0.009(5) 0.039(6)
C13 0.085(8) 0.073(7) 0.094(8) 0.011(6) 0.008(6) 0.053(7)
C14 0.058(6) 0.083(7) 0.092(7) 0.027(6) 0.015(5) 0.052(6)
C15 0.044(6) 0.074(7) 0.098(8) 0.008(6) 0.000(5) 0.031(5)
C16 0.062(6) 0.055(6) 0.089(7) 0.004(5) 0.007(5) 0.030(5)
C17 0.066(6) 0.080(8) 0.095(9) 0.017(6) 0.005(6) 0.043(6)
C18 0.083(8) 0.081(9) 0.128(11) 0.024(8) 0.019(7) 0.047(7)
C19 0.114(11) 0.098(12) 0.195(18) 0.065(13) 0.060(12) 0.061(9)
C20 0.121(13) 0.18(2) 0.145(16) 0.101(17) 0.045(13) 0.077(14)
C21 0.155(15) 0.21(2) 0.084(12) 0.005(14) 0.035(11) 0.039(15)
C22 0.112(10) 0.100(10) 0.096(11) -0.003(9) 0.022(9) 0.010(8)
Cu1 0.0544(10) 0.0438(9) 0.0785(11) -0.0070(7) -0.0136(7) 0.0210(7)
F1 0.105(4) 0.073(4) 0.125(5) -0.022(3) -0.029(4) 0.052(3)
F2 0.126(5) 0.089(4) 0.127(5) -0.010(3) -0.003(4) 0.079(4)
F3 0.077(3) 0.115(4) 0.100(4) 0.035(3) 0.027(3) 0.064(3)
F4 0.058(3) 0.090(4) 0.122(5) 0.009(3) -0.004(3) 0.037(3)
F5 0.063(3) 0.069(3) 0.126(5) -0.012(3) -0.021(3) 0.034(3)
F6 0.123(5) 0.062(4) 0.202(8) 0.006(4) 0.053(5) 0.040(4)
F7 0.190(9) 0.090(6) 0.409(17) 0.118(8) 0.162(10) 0.071(6)
F8 0.175(9) 0.278(13) 0.243(12) 0.173(11) 0.079(9) 0.104(9)
F10 0.196(9) 0.148(8) 0.132(7) -0.047(6) 0.045(6) 0.005(7)
N1 0.064(5) 0.057(5) 0.096(6) -0.002(4) -0.017(5) 0.022(4)
N2 0.054(4) 0.048(4) 0.076(5) -0.005(4) -0.007(4) 0.023(4)
F9 0.256(14) 0.308(16) 0.123(8) -0.028(9) 0.077(9) -0.004(11)

loop_
_atom_type_symbol
_atom_type_description
_atom_type_scat_dispersion_real
_atom_type_scat_dispersion_imag
_atom_type_scat_source
C C 0.0033 0.0016 'International Tables Vol C Tables 4.2.6.8 and 6.1.1.4'
H H 0.0000 0.0000 'International Tables Vol C Tables 4.2.6.8 and 6.1.1.4'
N N 0.0061 0.0033 'International Tables Vol C Tables 4.2.6.8 and 6.1.1.4'
F F 0.0171 0.0103 'International Tables Vol C Tables 4.2.6.8 and 6.1.1.4'
Cu Cu 0.3201 1.2651 'International Tables Vol C Tables 4.2.6.8 and 6.1.1.4'

loop_
_geom_angle_atom_site_label_1
_geom_angle_atom_site_label_2
_geom_angle_atom_site_label_3
_geom_angle
_geom_angle_site_symmetry_1
_geom_angle_site_symmetry_3
N1 C1 C10 126.8(9) . 10_565
N1 C1 C2 109.9(8) . .
C10 C1 C2 123.3(9) 10_565 .
C3 C2 C1 107.4(8) . .
C3 C2 H2 126.3 . .
C1 C2 H2 126.3 . .
C2 C3 C4 109.6(9) . .
C2 C3 H3 125.2 . .
C4 C3 H3 125.2 . .
C5 C4 N1 128.2(9) . .
C5 C4 C3 125.2(9) . .
N1 C4 C3 106.5(8) . .
C4 C5 C6 121.0(8) . .
C4 C5 C11 118.8(9) . .
C6 C5 C11 120.2(8) . .
C5 C6 N2 126.2(8) . .
C5 C6 C7 122.4(8) . .
N2 C6 C7 111.4(8) . .
C8 C7 C6 106.5(8) . .
C8 C7 H7 126.8 . .
C6 C7 H7 126.7 . .
C7 C8 C9 107.1(9) . .
C7 C8 H8 126.4 . .
C9 C8 H8 126.4 . .
C10 C9 N2 127.1(8) . .
C10 C9 C8 122.6(9) . .
N2 C9 C8 110.3(8) . .
C9 C10 C1 121.8(9) . 10_565
C9 C10 C17 120.3(8) . .
C1 C10 C17 117.9(8) 10_565 .
C16 C11 C12 115.7(8) . .
C16 C11 C5 123.1(8) . .
C12 C11 C5 121.2(8) . .
C13 C12 F1 118.8(9) . .
C13 C12 C11 122.7(9) . .
F1 C12 C11 118.5(8) . .
F2 C13 C12 121.6(10) . .
F2 C13 C14 119.8(9) . .
C12 C13 C14 118.7(9) . .
C15 C14 F3 119.6(10) . .
C15 C14 C13 121.0(8) . .
F3 C14 C13 119.4(9) . .
F4 C15 C16 121.2(9) . .
F4 C15 C14 119.9(8) . .
C16 C15 C14 118.9(9) . .
F5 C16 C15 118.4(9) . .
F5 C16 C11 118.5(8) . .
C15 C16 C11 123.1(9) . .
C18 C17 C22 115.6(11) . .
C18 C17 C10 121.3(11) . .
C22 C17 C10 123.1(10) . .
F6 C18 C19 118.1(14) . .
F6 C18 C17 118.5(11) . .
C19 C18 C17 123.4(14) . .
C20 C19 F7 119.4(18) . .
C20 C19 C18 119.0(16) . .
F7 C19 C18 121.6(19) . .
C19 C20 F8 121(2) . .
C19 C20 C21 119.9(15) . .
F8 C20 C21 118(2) . .
F9 C21 C22 121(2) . .
F9 C21 C20 120(2) . .
C22 C21 C20 119.4(17) . .
C21 C22 F10 119.6(16) . .
C21 C22 C17 122.4(16) . .
F10 C22 C17 118.0(12) . .
N2 Cu1 N2 180.0(5) . 10_565
N2 Cu1 N1 89.8(3) . .
N2 Cu1 N1 90.2(3) 10_565 .
N2 Cu1 N1 90.2(3) . 10_565
N2 Cu1 N1 89.8(3) 10_565 10_565
N1 Cu1 N1 180.0(2) . 10_565
C1 N1 C4 106.6(8) . .
C1 N1 Cu1 126.8(6) . .
C4 N1 Cu1 126.5(7) . .
C9 N2 C6 104.6(7) . .
C9 N2 Cu1 127.2(6) . .
C6 N2 Cu1 128.2(6) . .

loop_
_geom_bond_atom_site_label_1
_geom_bond_atom_site_label_2
_geom_bond_distance
_geom_bond_site_symmetry_2
C1 N1 1.375(11) .
C1 C10 1.385(12) 10_565
C1 C2 1.403(12) .
C2 C3 1.310(12) .
C2 H2 0.9500 .
C3 C4 1.440(13) .
C3 H3 0.9500 .
C4 C5 1.379(13) .
C4 N1 1.383(11) .
C5 C6 1.385(12) .
C5 C11 1.473(11) .
C6 N2 1.389(10) .
C6 C7 1.413(12) .
C7 C8 1.362(13) .
C7 H7 0.9500 .
C8 C9 1.436(12) .
C8 H8 0.9500 .
C9 C10 1.374(12) .
C9 N2 1.375(11) .
C10 C1 1.385(12) 10_565
C10 C17 1.468(13) .
C11 C16 1.375(12) .
C11 C12 1.397(12) .
C12 C13 1.347(12) .
C12 F1 1.353(10) .
C13 F2 1.338(10) .
C13 C14 1.377(14) .
C14 C15 1.359(13) .
C14 F3 1.360(9) .
C15 F4 1.338(10) .
C15 C16 1.354(12) .
C16 F5 1.345(10) .
C17 C18 1.366(14) .
C17 C22 1.376(16) .
C18 F6 1.334(14) .
C18 C19 1.345(18) .
C19 C20 1.32(2) .
C19 F7 1.327(17) .
C20 F8 1.359(17) .
C20 C21 1.39(2) .
C21 F9 1.31(2) .
C21 C22 1.32(2) .
C22 F10 1.335(15) .
Cu1 N2 1.961(7) .
Cu1 N2 1.961(7) 10_565
Cu1 N1 1.975(8) .
Cu1 N1 1.975(8) 10_565
